data_4072456
loop_
_publ_author_name
'Irwin, Levi J.'
'Zeits, Paul D.'
'Reibenspies, Joseph H.'
'Miller, Stephen A.'

_publ_section_title
;
 Diffuse Diffraction from Parallel/Antiparallel Metallocene Pillars
;
_journal_issue 5
_journal_name_full Organometallics
_journal_page_first 1129
_journal_paper_doi 10.1021/om060435g
_journal_volume 26
_journal_year 2007
_chemical_formula_sum 'C37 H46 Cl2 Hf'
_chemical_formula_weight 740.13
_chemical_name_systematic
; 
 ? 
;
_space_group_IT_number 14
_symmetry_cell_setting monoclinic
_symmetry_space_group_name_Hall '-P 2ybc'
_symmetry_space_group_name_H-M 'P 1 21/c 1'
_atom_sites_solution_hydrogens geom
_atom_sites_solution_primary direct
_atom_sites_solution_secondary difmap
_audit_creation_method SHELXL-97
_cell_angle_alpha 90.00
_cell_angle_beta 103.103(2)
_cell_angle_gamma 90.00
_cell_formula_units_Z 4
_cell_length_a 15.290(3)
_cell_length_b 9.2867(15)
_cell_length_c 23.385(4)
_cell_measurement_reflns_used 1016
_cell_measurement_temperature 110(2)
_cell_measurement_theta_max 28.22
_cell_measurement_theta_min 2.74
_cell_volume 3234.1(10)
_computing_cell_refinement 'Bruker SMART'
_computing_data_collection 'Bruker SMART'
_computing_data_reduction 'Bruker SAINT'
_computing_molecular_graphics 'Bruker SHELXTL'
_computing_publication_material 'Bruker SHELXTL'
_computing_structure_refinement 'SHELXL-97 (Sheldrick, 1997)'
_computing_structure_solution 'SHELXS-97 (Sheldrick, 1990)'
_diffrn_ambient_temperature 110(2)
_diffrn_measured_fraction_theta_full 0.980
_diffrn_measured_fraction_theta_max 0.980
_diffrn_measurement_device_type 'CCD area detector'
_diffrn_measurement_method 'phi and omega scans'
_diffrn_radiation_monochromator graphite
_diffrn_radiation_source 'normal-focus sealed tube'
_diffrn_radiation_type MoK\a
_diffrn_radiation_wavelength 0.71073
_diffrn_reflns_av_R_equivalents 0.0300
_diffrn_reflns_av_sigmaI/netI 0.0248
_diffrn_reflns_limit_h_max 20
_diffrn_reflns_limit_h_min -19
_diffrn_reflns_limit_k_max 12
_diffrn_reflns_limit_k_min -12
_diffrn_reflns_limit_l_max 31
_diffrn_reflns_limit_l_min -31
_diffrn_reflns_number 31994
_diffrn_reflns_theta_full 28.29
_diffrn_reflns_theta_max 28.29
_diffrn_reflns_theta_min 1.79
_exptl_absorpt_coefficient_mu 3.415
_exptl_absorpt_correction_T_max 0.34
_exptl_absorpt_correction_T_min 0.13
_exptl_absorpt_correction_type multi-scan
_exptl_absorpt_process_details yellow
_exptl_crystal_colour yellow
_exptl_crystal_density_diffrn 1.520
_exptl_crystal_density_meas ?
_exptl_crystal_density_method 'not measured'
_exptl_crystal_description needle
_exptl_crystal_F_000 1496
_exptl_crystal_size_max 1.00
_exptl_crystal_size_mid 0.40
_exptl_crystal_size_min 0.40
_refine_diff_density_max 0.627
_refine_diff_density_min -0.946
_refine_diff_density_rms 0.069
_refine_ls_extinction_coef 0.00027(5)
_refine_ls_extinction_expression Fc^*^=kFc[1+0.001xFc^2^\l^3^/sin(2\q)]^-1/4^
_refine_ls_extinction_method SHELXL
_refine_ls_goodness_of_fit_ref 1.032
_refine_ls_hydrogen_treatment mixed
_refine_ls_matrix_type full
_refine_ls_number_parameters 407
_refine_ls_number_reflns 7888
_refine_ls_number_restraints 0
_refine_ls_restrained_S_all 1.032
_refine_ls_R_factor_all 0.0213
_refine_ls_R_factor_gt 0.0178
_refine_ls_shift/su_max 0.008
_refine_ls_shift/su_mean 0.001
_refine_ls_structure_factor_coef Fsqd
_refine_ls_weighting_details 'calc w=1/[\s^2^(Fo^2^)+(0.0181P)^2^+1.7991P] where P=(Fo^2^+2Fc^2^)/3'
_refine_ls_weighting_scheme calc
_refine_ls_wR_factor_gt 0.0434
_refine_ls_wR_factor_ref 0.0452
_reflns_number_gt 7116
_reflns_number_total 7888
_reflns_threshold_expression >2sigma(I)
_cod_data_source_file om060435gsi20061211_025923.cif
_cod_data_source_block sm36_1-Hf
_cod_depositor_comments
;
The following automatic conversions were performed:

'_symmetry_cell_setting' value 'Monoclinic' changed to 'monoclinic'
according to /home/saulius/struct/CIF-dictionaries/cif_core.dic
dictionary named 'cif_core.dic' version 2.4.1 from 2010-06-29.

Automatic conversion script
Id: cif_fix_values 1715 2011-07-08 13:25:40Z adriana 

The following automatic conversions were performed:

'_exptl_crystal_density_meas' value 'not measured' was changed to '?'
- the value is perceived as not measured.

Automatic conversion script
Id: cif_fix_values 3008 2015-01-20 13:52:24Z robertas 
;
_cod_original_cell_volume 3234.1(9)
_cod_original_sg_symbol_H-M P2(1)/c
_cod_database_code 4072456

loop_
_symmetry_equiv_pos_as_xyz
'x, y, z'
'-x, y+1/2, -z+1/2'
'-x, -y, -z'
'x, -y-1/2, z-1/2'

loop_
_atom_site_label
_atom_site_type_symbol
_atom_site_fract_x
_atom_site_fract_y
_atom_site_fract_z
_atom_site_U_iso_or_equiv
_atom_site_adp_type
_atom_site_occupancy
_atom_site_symmetry_multiplicity
_atom_site_calc_flag
_atom_site_refinement_flags
_atom_site_disorder_assembly
_atom_site_disorder_group
Hf1 Hf 0.190416(5) 0.626582(8) 0.208455(3) 0.01778(3) Uani 1 1 d . . .
Cl1 Cl 0.30965(3) 0.80000(5) 0.22407(2) 0.02666(10) Uani 1 1 d . . .
Cl2 Cl 0.06985(3) 0.78834(5) 0.21312(2) 0.03065(10) Uani 1 1 d . . .
C1 C 0.17431(12) 0.42100(19) 0.14530(7) 0.0174(3) Uani 1 1 d . . .
C2 C 0.09189(12) 0.49969(18) 0.12148(7) 0.0169(3) Uani 1 1 d . . .
C3 C 0.00020(12) 0.47569(19) 0.12134(7) 0.0184(3) Uani 1 1 d . . .
H3 H -0.0158 0.3914 0.1396 0.022 Uiso 1 1 calc R . .
C4 C -0.06653(11) 0.57094(19) 0.09546(7) 0.0175(3) Uani 1 1 d . . .
C5 C -0.16386(12) 0.5325(2) 0.09630(8) 0.0222(4) Uani 1 1 d . . .
C6 C -0.22961(13) 0.6272(2) 0.05317(10) 0.0278(4) Uani 1 1 d . . .
H6A H -0.2306 0.5960 0.0126 0.033 Uiso 1 1 calc R . .
H6B H -0.2908 0.6144 0.0599 0.033 Uiso 1 1 calc R . .
C7 C -0.20419(12) 0.7857(2) 0.05980(9) 0.0264(4) Uani 1 1 d . . .
H7A H -0.1995 0.8155 0.1010 0.032 Uiso 1 1 calc R . .
H7B H -0.2520 0.8439 0.0346 0.032 Uiso 1 1 calc R . .
C8 C -0.11433(12) 0.81520(19) 0.04272(8) 0.0189(3) Uani 1 1 d . . .
C9 C -0.04390(11) 0.70190(18) 0.06974(7) 0.0175(3) Uani 1 1 d . . .
C10 C 0.04484(11) 0.72688(18) 0.06847(7) 0.0183(3) Uani 1 1 d . . .
H10 H 0.0601 0.8116 0.0502 0.022 Uiso 1 1 calc R . .
C11 C 0.11291(12) 0.62888(17) 0.09382(7) 0.0169(3) Uani 1 1 d . . .
C12 C 0.20868(12) 0.63196(18) 0.09859(8) 0.0179(3) Uani 1 1 d . . .
C13 C 0.26403(12) 0.7332(2) 0.07946(8) 0.0207(3) Uani 1 1 d . . .
H13 H 0.2376 0.8155 0.0582 0.025 Uiso 1 1 calc R . .
C14 C 0.35602(12) 0.7159(2) 0.09078(8) 0.0213(4) Uani 1 1 d . A .
C15 C 0.41299(13) 0.8326(2) 0.06990(9) 0.0273(4) Uani 1 1 d . . .
C16 C 0.5112(3) 0.8194(7) 0.1032(3) 0.0357(14) Uani 0.530(10) 1 d P A -1
H16A H 0.5491 0.8837 0.0851 0.043 Uiso 0.530(10) 1 calc PR A -1
H16B H 0.5173 0.8493 0.1445 0.043 Uiso 0.530(10) 1 calc PR A -1
C17 C 0.5427(3) 0.6645(6) 0.1011(3) 0.0405(17) Uani 0.530(10) 1 d P A -1
H17A H 0.6087 0.6599 0.1157 0.049 Uiso 0.530(10) 1 calc PR A -1
H17B H 0.5281 0.6299 0.0599 0.049 Uiso 0.530(10) 1 calc PR A -1
C16A C 0.5127(4) 0.7762(8) 0.0776(4) 0.0376(15) Uani 0.470(10) 1 d P A -2
H16C H 0.5150 0.7041 0.0468 0.045 Uiso 0.470(10) 1 calc PR A -2
H16D H 0.5523 0.8575 0.0728 0.045 Uiso 0.470(10) 1 calc PR A -2
C17A C 0.5461(3) 0.7098(7) 0.1365(4) 0.0416(19) Uani 0.470(10) 1 d P A -2
H17C H 0.5354 0.7759 0.1674 0.050 Uiso 0.470(10) 1 calc PR A -2
H17D H 0.6115 0.6923 0.1433 0.050 Uiso 0.470(10) 1 calc PR A -2
C18 C 0.49635(14) 0.5655(3) 0.13944(12) 0.0382(5) Uani 1 1 d . . .
C19 C 0.39417(12) 0.5897(2) 0.12176(8) 0.0233(4) Uani 1 1 d . A .
C20 C 0.34040(12) 0.4876(2) 0.13947(8) 0.0218(4) Uani 1 1 d . . .
H20 H 0.3676 0.4040 0.1593 0.026 Uiso 1 1 calc R A .
C21 C 0.24559(12) 0.50330(18) 0.12895(7) 0.0181(3) Uani 1 1 d . A .
C22 C -0.18434(15) 0.3748(2) 0.07753(11) 0.0333(5) Uani 1 1 d . . .
H22A H -0.2481 0.3550 0.0747 0.050 Uiso 1 1 calc R . .
H22B H -0.1479 0.3106 0.1067 0.050 Uiso 1 1 calc R . .
H22C H -0.1701 0.3586 0.0392 0.050 Uiso 1 1 calc R . .
C23 C -0.17676(14) 0.5518(3) 0.15926(9) 0.0316(4) Uani 1 1 d . . .
H23A H -0.1642 0.6520 0.1716 0.047 Uiso 1 1 calc R . .
H23B H -0.1355 0.4878 0.1859 0.047 Uiso 1 1 calc R . .
H23C H -0.2388 0.5280 0.1604 0.047 Uiso 1 1 calc R . .
C24 C -0.08265(13) 0.9661(2) 0.06473(8) 0.0245(4) Uani 1 1 d . . .
H24A H -0.0651 0.9657 0.1077 0.037 Uiso 1 1 calc R . .
H24B H -0.1315 1.0352 0.0517 0.037 Uiso 1 1 calc R . .
H24C H -0.0310 0.9938 0.0489 0.037 Uiso 1 1 calc R . .
C25 C -0.12769(13) 0.8118(2) -0.02445(8) 0.0271(4) Uani 1 1 d . . .
H25A H -0.0694 0.8226 -0.0348 0.041 Uiso 1 1 calc R . .
H25B H -0.1674 0.8909 -0.0418 0.041 Uiso 1 1 calc R . .
H25C H -0.1548 0.7197 -0.0395 0.041 Uiso 1 1 calc R . .
C26 C 0.3939(2) 0.9800(3) 0.09290(13) 0.0547(7) Uani 1 1 d . A .
H26A H 0.4344 1.0514 0.0819 0.082 Uiso 1 1 calc R . .
H26B H 0.4036 0.9763 0.1358 0.082 Uiso 1 1 calc R . .
H26C H 0.3315 1.0071 0.0758 0.082 Uiso 1 1 calc R . .
C27 C 0.3900(2) 0.8403(3) 0.00310(11) 0.0504(7) Uani 1 1 d . A .
H27A H 0.3263 0.8643 -0.0109 0.076 Uiso 1 1 calc R . .
H27B H 0.4021 0.7469 -0.0130 0.076 Uiso 1 1 calc R . .
H27C H 0.4268 0.9146 -0.0098 0.076 Uiso 1 1 calc R . .
C28 C 0.52563(18) 0.5637(4) 0.20607(15) 0.0740(11) Uani 1 1 d . A .
H28A H 0.5000 0.4792 0.2214 0.111 Uiso 1 1 calc R . .
H28B H 0.5044 0.6513 0.2220 0.111 Uiso 1 1 calc R . .
H28C H 0.5913 0.5594 0.2178 0.111 Uiso 1 1 calc R . .
C29 C 0.52269(19) 0.4228(4) 0.11663(16) 0.0683(10) Uani 1 1 d . A .
H29A H 0.5881 0.4122 0.1275 0.102 Uiso 1 1 calc R . .
H29B H 0.5022 0.4201 0.0738 0.102 Uiso 1 1 calc R . .
H29C H 0.4947 0.3439 0.1339 0.102 Uiso 1 1 calc R . .
C30 C 0.18625(12) 0.29451(19) 0.18962(8) 0.0209(4) Uani 1 1 d . . .
C31 C 0.26490(14) 0.1956(2) 0.18692(9) 0.0304(4) Uani 1 1 d . . .
H31A H 0.3215 0.2474 0.2012 0.046 Uiso 1 1 calc R . .
H31B H 0.2605 0.1650 0.1463 0.046 Uiso 1 1 calc R . .
H31C H 0.2632 0.1107 0.2116 0.046 Uiso 1 1 calc R . .
C32 C 0.10282(14) 0.1975(2) 0.18309(8) 0.0255(4) Uani 1 1 d . . .
H32A H 0.0809 0.1714 0.1417 0.038 Uiso 1 1 calc R . .
H32B H 0.0557 0.2495 0.1969 0.038 Uiso 1 1 calc R . .
H32C H 0.1188 0.1100 0.2065 0.038 Uiso 1 1 calc R . .
C33 C 0.20243(14) 0.38210(19) 0.24669(8) 0.0251(4) Uani 1 1 d . . .
C34 C 0.13424(16) 0.4518(2) 0.26843(9) 0.0298(4) Uani 1 1 d . . .
H34 H 0.0736(17) 0.431(3) 0.2586(10) 0.034(6) Uiso 1 1 d . . .
C35 C 0.1752(2) 0.5593(2) 0.30913(9) 0.0390(6) Uani 1 1 d . . .
H35 H 0.143(2) 0.616(3) 0.3264(14) 0.055(9) Uiso 1 1 d . . .
C36 C 0.26644(18) 0.5593(2) 0.31210(9) 0.0385(6) Uani 1 1 d . . .
H36 H 0.3101(18) 0.619(3) 0.3342(12) 0.042(7) Uiso 1 1 d . . .
C37 C 0.28460(16) 0.4517(2) 0.27304(9) 0.0304(5) Uani 1 1 d . . .
H37 H 0.3363(17) 0.433(3) 0.2650(11) 0.036(7) Uiso 1 1 d . . .

loop_
_atom_site_aniso_label
_atom_site_aniso_U_11
_atom_site_aniso_U_22
_atom_site_aniso_U_33
_atom_site_aniso_U_23
_atom_site_aniso_U_13
_atom_site_aniso_U_12
Hf1 0.02167(5) 0.01491(4) 0.01732(4) -0.00126(2) 0.00557(3) -0.00114(3)
Cl1 0.0284(2) 0.0217(2) 0.0295(2) -0.00397(17) 0.00563(18) -0.00692(18)
Cl2 0.0283(2) 0.0295(2) 0.0363(3) -0.0109(2) 0.0119(2) 0.00360(19)
C1 0.0191(8) 0.0165(8) 0.0161(8) -0.0001(6) 0.0029(6) 0.0023(6)
C2 0.0202(8) 0.0159(8) 0.0145(7) -0.0006(6) 0.0035(6) 0.0012(6)
C3 0.0203(8) 0.0164(8) 0.0184(8) 0.0022(6) 0.0045(6) -0.0014(7)
C4 0.0167(8) 0.0186(8) 0.0170(8) -0.0009(6) 0.0035(6) -0.0015(6)
C5 0.0170(8) 0.0234(9) 0.0261(9) 0.0025(7) 0.0045(7) -0.0030(7)
C6 0.0158(9) 0.0298(10) 0.0351(11) 0.0057(8) 0.0002(8) -0.0030(7)
C7 0.0166(8) 0.0276(10) 0.0345(10) 0.0060(8) 0.0048(7) 0.0042(7)
C8 0.0168(8) 0.0181(8) 0.0205(8) 0.0020(6) 0.0016(6) 0.0014(7)
C9 0.0177(8) 0.0170(8) 0.0169(8) 0.0000(6) 0.0017(6) 0.0010(6)
C10 0.0188(8) 0.0164(8) 0.0195(8) 0.0031(6) 0.0039(6) 0.0004(6)
C11 0.0158(8) 0.0177(8) 0.0172(8) 0.0008(6) 0.0041(6) -0.0006(6)
C12 0.0173(8) 0.0192(9) 0.0171(8) 0.0004(6) 0.0038(6) 0.0022(6)
C13 0.0181(8) 0.0226(9) 0.0214(8) 0.0022(7) 0.0047(7) 0.0013(7)
C14 0.0178(8) 0.0242(9) 0.0226(9) -0.0015(7) 0.0062(7) -0.0012(7)
C15 0.0174(9) 0.0305(10) 0.0351(11) 0.0031(8) 0.0085(8) -0.0041(8)
C16 0.0148(19) 0.035(3) 0.057(4) 0.001(3) 0.009(2) -0.0031(19)
C17 0.0159(19) 0.046(3) 0.062(4) 0.003(3) 0.014(2) 0.0056(18)
C16A 0.023(2) 0.036(3) 0.058(4) -0.001(3) 0.018(3) -0.003(2)
C17A 0.019(2) 0.042(3) 0.061(5) 0.001(3) 0.003(2) -0.003(2)
C18 0.0164(9) 0.0320(11) 0.0644(15) 0.0047(10) 0.0055(10) 0.0053(8)
C19 0.0156(8) 0.0254(9) 0.0285(9) -0.0045(7) 0.0045(7) 0.0028(7)
C20 0.0197(9) 0.0202(9) 0.0242(9) -0.0006(7) 0.0024(7) 0.0054(7)
C21 0.0194(8) 0.0182(8) 0.0159(8) -0.0022(6) 0.0025(6) 0.0025(7)
C22 0.0262(10) 0.0250(10) 0.0454(13) 0.0024(8) 0.0009(9) -0.0086(8)
C23 0.0238(10) 0.0428(12) 0.0307(10) 0.0056(9) 0.0115(8) 0.0001(9)
C24 0.0239(9) 0.0200(9) 0.0287(10) -0.0001(7) 0.0044(7) 0.0032(7)
C25 0.0265(10) 0.0302(10) 0.0217(9) 0.0021(7) -0.0003(7) 0.0047(8)
C26 0.076(2) 0.0355(13) 0.0653(18) -0.0129(12) 0.0421(16) -0.0259(13)
C27 0.0631(18) 0.0566(16) 0.0386(13) -0.0032(11) 0.0262(13) -0.0290(14)
C28 0.0315(13) 0.095(2) 0.077(2) -0.0333(19) -0.0270(14) 0.0241(15)
C29 0.0329(14) 0.082(2) 0.087(2) -0.0256(19) 0.0072(14) 0.0302(15)
C30 0.0269(9) 0.0161(8) 0.0180(8) 0.0023(7) 0.0014(7) 0.0010(7)
C31 0.0334(11) 0.0218(10) 0.0329(10) 0.0043(8) 0.0007(8) 0.0090(8)
C32 0.0356(11) 0.0166(8) 0.0226(9) 0.0034(7) 0.0028(8) -0.0036(8)
C33 0.0374(11) 0.0178(9) 0.0180(8) 0.0058(6) 0.0022(8) -0.0033(8)
C34 0.0462(13) 0.0233(10) 0.0231(9) 0.0010(7) 0.0147(9) -0.0091(9)
C35 0.0710(18) 0.0284(11) 0.0222(10) -0.0035(8) 0.0205(11) -0.0123(11)
C36 0.0619(16) 0.0303(11) 0.0177(9) 0.0007(8) -0.0025(10) -0.0136(11)
C37 0.0378(12) 0.0254(10) 0.0219(9) 0.0050(8) -0.0057(9) -0.0048(9)

loop_
_atom_type_symbol
_atom_type_description
_atom_type_scat_dispersion_real
_atom_type_scat_dispersion_imag
_atom_type_scat_source
C C 0.0033 0.0016 'International Tables Vol C Tables 4.2.6.8 and 6.1.1.4'
H H 0.0000 0.0000 'International Tables Vol C Tables 4.2.6.8 and 6.1.1.4'
Cl Cl 0.1484 0.1585 'International Tables Vol C Tables 4.2.6.8 and 6.1.1.4'
Hf Hf -0.5830 6.1852 'International Tables Vol C Tables 4.2.6.8 and 6.1.1.4'

loop_
_geom_angle_atom_site_label_1
_geom_angle_atom_site_label_2
_geom_angle_atom_site_label_3
_geom_angle
C1 Hf1 Cl1 126.76(4)
C1 Hf1 Cl2 123.72(4)
Cl1 Hf1 Cl2 97.93(2)
C1 Hf1 C34 79.78(6)
Cl1 Hf1 C34 135.89(5)
Cl2 Hf1 C34 90.93(6)
C1 Hf1 C33 58.03(6)
Cl1 Hf1 C33 125.42(5)
Cl2 Hf1 C33 124.23(5)
C34 Hf1 C33 33.89(7)
C1 Hf1 C37 79.36(6)
Cl1 Hf1 C37 91.78(5)
Cl2 Hf1 C37 137.47(6)
C34 Hf1 C37 55.66(8)
C33 Hf1 C37 33.88(7)
C1 Hf1 C21 34.54(6)
Cl1 Hf1 C21 92.75(4)
Cl2 Hf1 C21 135.74(4)
C34 Hf1 C21 110.40(6)
C33 Hf1 C21 80.50(6)
C37 Hf1 C21 84.50(7)
C1 Hf1 C35 111.34(7)
Cl1 Hf1 C35 104.75(6)
Cl2 Hf1 C35 82.94(7)
C34 Hf1 C35 33.56(7)
C33 Hf1 C35 55.61(7)
C37 Hf1 C35 54.58(9)
C21 Hf1 C35 135.17(7)
C1 Hf1 C36 110.90(7)
Cl1 Hf1 C36 81.43(6)
Cl2 Hf1 C36 107.66(6)
C34 Hf1 C36 54.84(8)
C33 Hf1 C36 55.55(7)
C37 Hf1 C36 33.25(8)
C21 Hf1 C36 116.39(7)
C35 Hf1 C36 31.96(9)
C1 Hf1 C2 34.21(5)
Cl1 Hf1 C2 136.77(4)
Cl2 Hf1 C2 90.26(4)
C34 Hf1 C2 85.92(6)
C33 Hf1 C2 80.93(6)
C37 Hf1 C2 110.25(6)
C21 Hf1 C2 54.98(6)
C35 Hf1 C2 118.39(7)
C36 Hf1 C2 135.96(6)
C1 Hf1 C12 55.57(6)
Cl1 Hf1 C12 83.76(4)
Cl2 Hf1 C12 106.47(4)
C34 Hf1 C12 134.65(6)
C33 Hf1 C12 111.02(6)
C37 Hf1 C12 115.73(7)
C21 Hf1 C12 32.34(5)
C35 Hf1 C12 166.58(6)
C36 Hf1 C12 144.27(7)
C2 Hf1 C12 53.37(5)
C1 Hf1 C11 55.06(5)
Cl1 Hf1 C11 107.23(4)
Cl2 Hf1 C11 82.54(4)
C34 Hf1 C11 116.77(6)
C33 Hf1 C11 110.82(6)
C37 Hf1 C11 133.47(6)
C21 Hf1 C11 53.33(5)
C35 Hf1 C11 146.34(7)
C36 Hf1 C11 165.93(6)
C2 Hf1 C11 31.83(5)
C12 Hf1 C11 31.47(5)
C21 C1 C2 105.77(14)
C21 C1 C30 126.41(15)
C2 C1 C30 126.70(16)
C21 C1 Hf1 76.35(10)
C2 C1 Hf1 78.13(10)
C30 C1 Hf1 102.25(11)
C3 C2 C11 116.93(15)
C3 C2 C1 133.79(16)
C11 C2 C1 109.27(15)
C3 C2 Hf1 118.87(11)
C11 C2 Hf1 79.60(10)
C1 C2 Hf1 67.66(9)
C4 C3 C2 122.10(16)
C3 C4 C9 120.16(16)
C3 C4 C5 117.85(16)
C9 C4 C5 121.98(15)
C6 C5 C4 110.60(15)
C6 C5 C23 110.84(17)
C4 C5 C23 108.66(15)
C6 C5 C22 107.33(16)
C4 C5 C22 110.64(16)
C23 C5 C22 108.76(17)
C7 C6 C5 112.00(16)
C6 C7 C8 111.61(16)
C24 C8 C9 110.45(14)
C24 C8 C25 108.69(15)
C9 C8 C25 108.94(15)
C24 C8 C7 107.96(15)
C9 C8 C7 110.80(15)
C25 C8 C7 109.98(15)
C10 C9 C4 118.85(15)
C10 C9 C8 118.43(15)
C4 C9 C8 122.72(15)
C9 C10 C11 121.16(16)
C10 C11 C2 120.72(16)
C10 C11 C12 131.29(16)
C2 C11 C12 107.99(15)
C10 C11 Hf1 122.98(12)
C2 C11 Hf1 68.57(9)
C12 C11 Hf1 73.23(10)
C13 C12 C21 121.07(16)
C13 C12 C11 131.50(16)
C21 C12 C11 107.42(15)
C13 C12 Hf1 121.71(12)
C21 C12 Hf1 67.73(9)
C11 C12 Hf1 75.30(10)
C14 C13 C12 121.50(17)
C13 C14 C19 118.23(17)
C13 C14 C15 118.90(17)
C19 C14 C15 122.88(16)
C26 C15 C27 107.6(2)
C26 C15 C16 97.9(3)
C27 C15 C16 119.7(3)
C26 C15 C14 110.71(17)
C27 C15 C14 110.07(17)
C16 C15 C14 110.1(3)
C26 C15 C16A 120.9(4)
C27 C15 C16A 97.2(4)
C16 C15 C16A 26.8(2)
C14 C15 C16A 109.3(3)
C17 C16 C15 109.9(5)
C16 C17 C18 110.5(5)
C17A C16A C15 111.2(6)
C16A C17A C18 109.3(6)
C29 C18 C28 108.1(2)
C29 C18 C19 111.6(2)
C28 C18 C19 108.8(2)
C29 C18 C17A 124.6(4)
C28 C18 C17A 91.2(4)
C19 C18 C17A 109.9(2)
C29 C18 C17 96.9(3)
C28 C18 C17 121.9(3)
C19 C18 C17 108.9(2)
C17A C18 C17 34.4(3)
C20 C19 C14 120.88(16)
C20 C19 C18 117.18(18)
C14 C19 C18 121.87(18)
C19 C20 C21 122.08(17)
C20 C21 C12 116.19(16)
C20 C21 C1 134.21(16)
C12 C21 C1 109.48(15)
C20 C21 Hf1 115.04(12)
C12 C21 Hf1 79.93(10)
C1 C21 Hf1 69.11(9)
C31 C30 C33 112.45(16)
C31 C30 C32 106.64(15)
C33 C30 C32 111.27(16)
C31 C30 C1 113.78(16)
C33 C30 C1 98.70(14)
C32 C30 C1 114.05(14)
C34 C33 C37 106.66(18)
C34 C33 C30 124.60(18)
C37 C33 C30 124.74(19)
C34 C33 Hf1 72.83(11)
C37 C33 Hf1 73.80(11)
C30 C33 Hf1 101.02(11)
C33 C34 C35 108.2(2)
C33 C34 Hf1 73.28(11)
C35 C34 Hf1 75.96(12)
C36 C35 C34 108.7(2)
C36 C35 Hf1 74.84(12)
C34 C35 Hf1 70.48(11)
C35 C36 C37 108.0(2)
C35 C36 Hf1 73.19(13)
C37 C36 Hf1 70.80(11)
C33 C37 C36 108.4(2)
C33 C37 Hf1 72.32(11)
C36 C37 Hf1 75.95(13)

loop_
_geom_bond_atom_site_label_1
_geom_bond_atom_site_label_2
_geom_bond_distance
Hf1 C1 2.3920(17)
Hf1 Cl1 2.3977(5)
Hf1 Cl2 2.3996(6)
Hf1 C34 2.4260(19)
Hf1 C33 2.4318(18)
Hf1 C37 2.451(2)
Hf1 C21 2.4880(17)
Hf1 C35 2.497(2)
Hf1 C36 2.518(2)
Hf1 C2 2.5309(17)
Hf1 C12 2.6470(18)
Hf1 C11 2.6741(17)
C1 C21 1.452(2)
C1 C2 1.454(2)
C1 C30 1.550(2)
C2 C3 1.419(2)
C2 C11 1.434(2)
C3 C4 1.382(2)
C4 C9 1.433(2)
C4 C5 1.535(2)
C5 C6 1.530(3)
C5 C23 1.540(3)
C5 C22 1.540(3)
C6 C7 1.521(3)
C7 C8 1.540(3)
C8 C24 1.533(3)
C8 C9 1.535(2)
C8 C25 1.538(2)
C9 C10 1.383(2)
C10 C11 1.408(2)
C11 C12 1.443(2)
C12 C13 1.404(2)
C12 C21 1.438(2)
C13 C14 1.380(2)
C14 C19 1.431(3)
C14 C15 1.537(3)
C15 C26 1.522(3)
C15 C27 1.523(3)
C15 C16 1.532(5)
C15 C16A 1.584(6)
C16 C17 1.521(10)
C17 C18 1.563(6)
C16A C17A 1.489(11)
C17A C18 1.550(6)
C18 C29 1.517(4)
C18 C28 1.521(4)
C18 C19 1.539(3)
C19 C20 1.379(3)
C20 C21 1.422(2)
C30 C31 1.526(3)
C30 C33 1.535(3)
C30 C32 1.541(3)
C33 C34 1.416(3)
C33 C37 1.423(3)
C34 C35 1.423(3)
C35 C36 1.381(4)
C36 C37 1.423(3)

loop_
_geom_torsion_atom_site_label_1
_geom_torsion_atom_site_label_2
_geom_torsion_atom_site_label_3
_geom_torsion_atom_site_label_4
_geom_torsion
Cl1 Hf1 C1 C21 -11.58(11)
Cl2 Hf1 C1 C21 123.30(9)
C34 Hf1 C1 C21 -152.47(11)
C33 Hf1 C1 C21 -124.32(12)
C37 Hf1 C1 C21 -95.79(11)
C35 Hf1 C1 C21 -140.85(11)
C36 Hf1 C1 C21 -106.52(11)
C2 Hf1 C1 C21 109.68(14)
C12 Hf1 C1 C21 35.84(9)
C11 Hf1 C1 C21 74.35(10)
Cl1 Hf1 C1 C2 -121.26(9)
Cl2 Hf1 C1 C2 13.62(11)
C34 Hf1 C1 C2 97.85(11)
C33 Hf1 C1 C2 125.99(13)
C37 Hf1 C1 C2 154.53(11)
C21 Hf1 C1 C2 -109.68(14)
C35 Hf1 C1 C2 109.47(12)
C36 Hf1 C1 C2 143.80(11)
C12 Hf1 C1 C2 -73.84(10)
C11 Hf1 C1 C2 -35.33(9)
Cl1 Hf1 C1 C30 113.34(10)
Cl2 Hf1 C1 C30 -111.78(10)
C34 Hf1 C1 C30 -27.55(12)
C33 Hf1 C1 C30 0.60(10)
C37 Hf1 C1 C30 29.13(11)
C21 Hf1 C1 C30 124.92(15)
C35 Hf1 C1 C30 -15.93(14)
C36 Hf1 C1 C30 18.40(13)
C2 Hf1 C1 C30 -125.40(16)
C12 Hf1 C1 C30 160.76(13)
C11 Hf1 C1 C30 -160.73(13)
C21 C1 C2 C3 178.84(18)
C30 C1 C2 C3 -12.7(3)
Hf1 C1 C2 C3 -109.2(2)
C21 C1 C2 C11 -2.46(19)
C30 C1 C2 C11 166.02(16)
Hf1 C1 C2 C11 69.49(12)
C21 C1 C2 Hf1 -71.95(11)
C30 C1 C2 Hf1 96.53(17)
C1 Hf1 C2 C3 128.89(18)
Cl1 Hf1 C2 C3 -141.73(11)
Cl2 Hf1 C2 C3 -39.82(13)
C34 Hf1 C2 C3 51.10(14)
C33 Hf1 C2 C3 84.86(14)
C37 Hf1 C2 C3 102.11(14)
C21 Hf1 C2 C3 169.57(16)
C35 Hf1 C2 C3 42.29(16)
C36 Hf1 C2 C3 76.36(16)
C12 Hf1 C2 C3 -150.30(15)
C11 Hf1 C2 C3 -115.12(17)
C1 Hf1 C2 C11 -115.98(15)
Cl1 Hf1 C2 C11 -26.60(12)
Cl2 Hf1 C2 C11 75.31(10)
C34 Hf1 C2 C11 166.22(11)
C33 Hf1 C2 C11 -160.01(11)
C37 Hf1 C2 C11 -142.76(11)
C21 Hf1 C2 C11 -75.30(11)
C35 Hf1 C2 C11 157.42(11)
C36 Hf1 C2 C11 -168.51(12)
C12 Hf1 C2 C11 -35.17(9)
Cl1 Hf1 C2 C1 89.38(10)
Cl2 Hf1 C2 C1 -168.71(10)
C34 Hf1 C2 C1 -77.79(11)
C33 Hf1 C2 C1 -44.03(11)
C37 Hf1 C2 C1 -26.78(12)
C21 Hf1 C2 C1 40.68(10)
C35 Hf1 C2 C1 -86.60(12)
C36 Hf1 C2 C1 -52.53(15)
C12 Hf1 C2 C1 80.81(11)
C11 Hf1 C2 C1 115.98(15)
C11 C2 C3 C4 0.5(2)
C1 C2 C3 C4 179.17(18)
Hf1 C2 C3 C4 93.34(18)
C2 C3 C4 C9 -2.6(3)
C2 C3 C4 C5 178.32(16)
C3 C4 C5 C6 -165.62(16)
C9 C4 C5 C6 15.4(2)
C3 C4 C5 C23 72.5(2)
C9 C4 C5 C23 -106.50(19)
C3 C4 C5 C22 -46.8(2)
C9 C4 C5 C22 134.17(18)
C4 C5 C6 C7 -47.9(2)
C23 C5 C6 C7 72.7(2)
C22 C5 C6 C7 -168.71(17)
C5 C6 C7 C8 65.6(2)
C6 C7 C8 C24 -166.25(15)
C6 C7 C8 C9 -45.2(2)
C6 C7 C8 C25 75.3(2)
C3 C4 C9 C10 3.6(3)
C5 C4 C9 C10 -177.46(16)
C3 C4 C9 C8 -177.27(16)
C5 C4 C9 C8 1.7(3)
C24 C8 C9 C10 -48.2(2)
C25 C8 C9 C10 71.1(2)
C7 C8 C9 C10 -167.77(16)
C24 C8 C9 C4 132.62(17)
C25 C8 C9 C4 -108.07(19)
C7 C8 C9 C4 13.0(2)
C4 C9 C10 C11 -2.4(3)
C8 C9 C10 C11 178.39(15)
C9 C10 C11 C2 0.3(3)
C9 C10 C11 C12 -179.18(18)
C9 C10 C11 Hf1 -82.74(19)
C3 C2 C11 C10 0.7(2)
C1 C2 C11 C10 -178.29(16)
Hf1 C2 C11 C10 -116.55(16)
C3 C2 C11 C12 -179.75(15)
C1 C2 C11 C12 1.30(19)
Hf1 C2 C11 C12 63.04(12)
C3 C2 C11 Hf1 117.22(15)
C1 C2 C11 Hf1 -61.73(11)
C1 Hf1 C11 C10 151.61(17)
Cl1 Hf1 C11 C10 -85.18(14)
Cl2 Hf1 C11 C10 10.85(13)
C34 Hf1 C11 C10 98.12(15)
C33 Hf1 C11 C10 134.71(14)
C37 Hf1 C11 C10 165.01(14)
C21 Hf1 C11 C10 -165.50(17)
C35 Hf1 C11 C10 75.99(19)
C36 Hf1 C11 C10 148.3(3)
C2 Hf1 C11 C10 113.55(18)
C12 Hf1 C11 C10 -128.75(18)
C1 Hf1 C11 C2 38.06(10)
Cl1 Hf1 C11 C2 161.27(9)
Cl2 Hf1 C11 C2 -102.69(10)
C34 Hf1 C11 C2 -15.43(12)
C33 Hf1 C11 C2 21.17(12)
C37 Hf1 C11 C2 51.47(14)
C21 Hf1 C11 C2 80.96(11)
C35 Hf1 C11 C2 -37.55(17)
C36 Hf1 C11 C2 34.7(3)
C12 Hf1 C11 C2 117.70(14)
C1 Hf1 C11 C12 -79.64(10)
Cl1 Hf1 C11 C12 43.57(10)
Cl2 Hf1 C11 C12 139.60(9)
C34 Hf1 C11 C12 -133.13(10)
C33 Hf1 C11 C12 -96.54(11)
C37 Hf1 C11 C12 -66.24(13)
C21 Hf1 C11 C12 -36.75(9)
C35 Hf1 C11 C12 -155.26(13)
C36 Hf1 C11 C12 -83.0(3)
C2 Hf1 C11 C12 -117.70(14)
C10 C11 C12 C13 -0.1(3)
C2 C11 C12 C13 -179.63(18)
Hf1 C11 C12 C13 -119.6(2)
C10 C11 C12 C21 179.94(18)
C2 C11 C12 C21 0.41(19)
Hf1 C11 C12 C21 60.47(11)
C10 C11 C12 Hf1 119.47(19)
C2 C11 C12 Hf1 -60.06(12)
C1 Hf1 C12 C13 -152.10(16)
Cl1 Hf1 C12 C13 -8.50(13)
Cl2 Hf1 C12 C13 87.96(14)
C34 Hf1 C12 C13 -163.63(14)
C33 Hf1 C12 C13 -134.13(14)
C37 Hf1 C12 C13 -97.47(15)
C21 Hf1 C12 C13 -113.74(18)
C35 Hf1 C12 C13 -138.7(3)
C36 Hf1 C12 C13 -74.37(18)
C2 Hf1 C12 C13 165.61(16)
C11 Hf1 C12 C13 130.03(18)
C1 Hf1 C12 C21 -38.36(10)
Cl1 Hf1 C12 C21 105.24(10)
Cl2 Hf1 C12 C21 -158.30(9)
C34 Hf1 C12 C21 -49.88(14)
C33 Hf1 C12 C21 -20.39(12)
C37 Hf1 C12 C21 16.28(12)
C35 Hf1 C12 C21 -24.9(4)
C36 Hf1 C12 C21 39.38(16)
C2 Hf1 C12 C21 -80.65(11)
C11 Hf1 C12 C21 -116.23(14)
C1 Hf1 C12 C11 77.87(10)
Cl1 Hf1 C12 C11 -138.53(9)
Cl2 Hf1 C12 C11 -42.07(10)
C34 Hf1 C12 C11 66.34(13)
C33 Hf1 C12 C11 95.83(10)
C37 Hf1 C12 C11 132.50(10)
C21 Hf1 C12 C11 116.23(14)
C35 Hf1 C12 C11 91.3(3)
C36 Hf1 C12 C11 155.60(11)
C2 Hf1 C12 C11 35.58(9)
C21 C12 C13 C14 -2.3(3)
C11 C12 C13 C14 177.73(18)
Hf1 C12 C13 C14 79.2(2)
C12 C13 C14 C19 1.3(3)
C12 C13 C14 C15 -178.54(17)
C13 C14 C15 C26 54.5(3)
C19 C14 C15 C26 -125.3(2)
C13 C14 C15 C27 -64.3(3)
C19 C14 C15 C27 115.9(2)
C13 C14 C15 C16 161.6(4)
C19 C14 C15 C16 -18.2(4)
C13 C14 C15 C16A -169.9(4)
C19 C14 C15 C16A 10.3(4)
C26 C15 C16 C17 165.6(5)
C27 C15 C16 C17 -79.0(5)
C14 C15 C16 C17 50.1(7)
C16A C15 C16 C17 -43.2(8)
C15 C16 C17 C18 -70.0(8)
C26 C15 C16A C17A 83.7(6)
C27 C15 C16A C17A -160.8(6)
C16 C15 C16A C17A 50.0(8)
C14 C15 C16A C17A -46.5(7)
C15 C16A C17A C18 70.2(9)
C16A C17A C18 C29 83.5(6)
C16A C17A C18 C28 -163.4(6)
C16A C17A C18 C19 -52.9(7)
C16A C17A C18 C17 41.9(6)
C16 C17 C18 C29 167.1(5)
C16 C17 C18 C28 -76.5(5)
C16 C17 C18 C19 51.4(6)
C16 C17 C18 C17A -46.3(6)
C13 C14 C19 C20 0.4(3)
C15 C14 C19 C20 -179.75(18)
C13 C14 C19 C18 -176.44(19)
C15 C14 C19 C18 3.4(3)
C29 C18 C19 C20 57.9(3)
C28 C18 C19 C20 -61.2(3)
C17A C18 C19 C20 -159.7(4)
C17 C18 C19 C20 163.8(3)
C29 C18 C19 C14 -125.1(2)
C28 C18 C19 C14 115.8(2)
C17A C18 C19 C14 17.3(5)
C17 C18 C19 C14 -19.2(4)
C14 C19 C20 C21 -1.2(3)
C18 C19 C20 C21 175.87(18)
C19 C20 C21 C12 0.2(3)
C19 C20 C21 C1 -175.26(19)
C19 C20 C21 Hf1 -90.68(19)
C13 C12 C21 C20 1.5(2)
C11 C12 C21 C20 -178.49(15)
Hf1 C12 C21 C20 -113.06(15)
C13 C12 C21 C1 178.06(16)
C11 C12 C21 C1 -1.97(19)
Hf1 C12 C21 C1 63.45(11)
C13 C12 C21 Hf1 114.61(16)
C11 C12 C21 Hf1 -65.42(12)
C2 C1 C21 C20 178.35(19)
C30 C1 C21 C20 9.8(3)
Hf1 C1 C21 C20 105.1(2)
C2 C1 C21 C12 2.72(19)
C30 C1 C21 C12 -165.80(16)
Hf1 C1 C21 C12 -70.52(12)
C2 C1 C21 Hf1 73.23(11)
C30 C1 C21 Hf1 -95.28(16)
C1 Hf1 C21 C20 -130.20(18)
Cl1 Hf1 C21 C20 40.54(13)
Cl2 Hf1 C21 C20 144.85(11)
C34 Hf1 C21 C20 -101.16(14)
C33 Hf1 C21 C20 -84.94(14)
C37 Hf1 C21 C20 -50.99(14)
C35 Hf1 C21 C20 -73.66(17)
C36 Hf1 C21 C20 -41.25(15)
C2 Hf1 C21 C20 -170.47(16)
C12 Hf1 C21 C20 114.32(18)
C11 Hf1 C21 C20 150.05(16)
C1 Hf1 C21 C12 115.48(14)
Cl1 Hf1 C21 C12 -73.78(10)
Cl2 Hf1 C21 C12 30.53(13)
C34 Hf1 C21 C12 144.52(11)
C33 Hf1 C21 C12 160.74(11)
C37 Hf1 C21 C12 -165.31(11)
C35 Hf1 C21 C12 172.02(11)
C36 Hf1 C21 C12 -155.57(10)
C2 Hf1 C21 C12 75.21(10)
C11 Hf1 C21 C12 35.73(9)
Cl1 Hf1 C21 C1 170.74(9)
Cl2 Hf1 C21 C1 -84.95(10)
C34 Hf1 C21 C1 29.04(11)
C33 Hf1 C21 C1 45.26(10)
C37 Hf1 C21 C1 79.21(10)
C35 Hf1 C21 C1 56.54(14)
C36 Hf1 C21 C1 88.94(11)
C2 Hf1 C21 C1 -40.27(9)
C12 Hf1 C21 C1 -115.48(14)
C11 Hf1 C21 C1 -79.76(10)
C21 C1 C30 C31 -38.2(2)
C2 C1 C30 C31 155.66(17)
Hf1 C1 C30 C31 -120.12(14)
C21 C1 C30 C33 81.1(2)
C2 C1 C30 C33 -85.0(2)
Hf1 C1 C30 C33 -0.81(14)
C21 C1 C30 C32 -160.81(17)
C2 C1 C30 C32 33.0(2)
Hf1 C1 C30 C32 117.24(14)
C31 C30 C33 C34 -162.26(18)
C32 C30 C33 C34 -42.7(2)
C1 C30 C33 C34 77.4(2)
C31 C30 C33 C37 43.3(2)
C32 C30 C33 C37 162.83(17)
C1 C30 C33 C37 -77.0(2)
C31 C30 C33 Hf1 121.10(14)
C32 C30 C33 Hf1 -119.34(13)
C1 C30 C33 Hf1 0.79(14)
C1 Hf1 C33 C34 -123.65(14)
Cl1 Hf1 C33 C34 121.41(11)
Cl2 Hf1 C33 C34 -12.13(14)
C37 Hf1 C33 C34 113.72(18)
C21 Hf1 C33 C34 -151.99(12)
C35 Hf1 C33 C34 37.63(13)
C36 Hf1 C33 C34 76.62(14)
C2 Hf1 C33 C34 -96.22(12)
C12 Hf1 C33 C34 -141.10(12)
C11 Hf1 C33 C34 -107.34(12)
C1 Hf1 C33 C37 122.63(15)
Cl1 Hf1 C33 C37 7.69(15)
Cl2 Hf1 C33 C37 -125.85(12)
C34 Hf1 C33 C37 -113.72(18)
C21 Hf1 C33 C37 94.29(13)
C35 Hf1 C33 C37 -76.09(15)
C36 Hf1 C33 C37 -37.10(14)
C2 Hf1 C33 C37 150.06(14)
C12 Hf1 C33 C37 105.18(13)
C11 Hf1 C33 C37 138.94(12)
C1 Hf1 C33 C30 -0.60(10)
Cl1 Hf1 C33 C30 -115.54(11)
Cl2 Hf1 C33 C30 110.92(12)
C34 Hf1 C33 C30 123.05(19)
C37 Hf1 C33 C30 -123.2(2)
C21 Hf1 C33 C30 -28.94(12)
C35 Hf1 C33 C30 160.68(17)
C36 Hf1 C33 C30 -160.33(17)
C2 Hf1 C33 C30 26.83(12)
C12 Hf1 C33 C30 -18.05(14)
C11 Hf1 C33 C30 15.71(14)
C37 C33 C34 C35 -2.0(2)
C30 C33 C34 C35 -160.28(17)
Hf1 C33 C34 C35 -68.56(14)
C37 C33 C34 Hf1 66.59(13)
C30 C33 C34 Hf1 -91.72(16)
C1 Hf1 C34 C33 45.85(12)
Cl1 Hf1 C34 C33 -87.59(12)
Cl2 Hf1 C34 C33 169.99(11)
C37 Hf1 C34 C33 -38.17(12)
C21 Hf1 C34 C33 29.62(13)
C35 Hf1 C34 C33 -114.3(2)
C36 Hf1 C34 C33 -78.92(14)
C2 Hf1 C34 C33 79.80(12)
C12 Hf1 C34 C33 55.50(16)
C11 Hf1 C34 C33 87.88(13)
C1 Hf1 C34 C35 160.16(16)
Cl1 Hf1 C34 C35 26.72(19)
Cl2 Hf1 C34 C35 -75.70(15)
C33 Hf1 C34 C35 114.3(2)
C37 Hf1 C34 C35 76.13(16)
C21 Hf1 C34 C35 143.92(15)
C36 Hf1 C34 C35 35.38(15)
C2 Hf1 C34 C35 -165.90(16)
C12 Hf1 C34 C35 169.80(14)
C11 Hf1 C34 C35 -157.81(14)
C33 C34 C35 C36 1.1(2)
Hf1 C34 C35 C36 -65.63(16)
C33 C34 C35 Hf1 66.77(13)
C1 Hf1 C35 C36 95.59(14)
Cl1 Hf1 C35 C36 -44.51(14)
Cl2 Hf1 C35 C36 -140.90(13)
C34 Hf1 C35 C36 116.6(2)
C33 Hf1 C35 C36 78.59(15)
C37 Hf1 C35 C36 36.99(13)
C21 Hf1 C35 C36 65.07(16)
C2 Hf1 C35 C36 132.64(13)
C12 Hf1 C35 C36 83.7(3)
C11 Hf1 C35 C36 154.07(12)
C1 Hf1 C35 C34 -21.02(17)
Cl1 Hf1 C35 C34 -161.12(14)
Cl2 Hf1 C35 C34 102.50(15)
C33 Hf1 C35 C34 -38.02(14)
C37 Hf1 C35 C34 -79.62(16)
C21 Hf1 C35 C34 -51.5(2)
C36 Hf1 C35 C34 -116.6(2)
C2 Hf1 C35 C34 16.04(18)
C12 Hf1 C35 C34 -32.9(4)
C11 Hf1 C35 C34 37.5(2)
C34 C35 C36 C37 0.2(2)
Hf1 C35 C36 C37 -62.63(14)
C34 C35 C36 Hf1 62.81(15)
C1 Hf1 C36 C35 -97.11(14)
Cl1 Hf1 C36 C35 136.71(14)
Cl2 Hf1 C36 C35 41.06(14)
C34 Hf1 C36 C35 -37.20(13)
C33 Hf1 C36 C35 -78.78(14)
C37 Hf1 C36 C35 -116.6(2)
C21 Hf1 C36 C35 -134.47(13)
C2 Hf1 C36 C35 -68.58(17)
C12 Hf1 C36 C35 -156.73(12)
C11 Hf1 C36 C35 -94.2(3)
C1 Hf1 C36 C37 19.49(16)
Cl1 Hf1 C36 C37 -106.69(14)
Cl2 Hf1 C36 C37 157.66(12)
C34 Hf1 C36 C37 79.40(14)
C33 Hf1 C36 C37 37.82(13)
C21 Hf1 C36 C37 -17.87(16)
C35 Hf1 C36 C37 116.6(2)
C2 Hf1 C36 C37 48.02(19)
C12 Hf1 C36 C37 -40.13(19)
C11 Hf1 C36 C37 22.4(4)
C34 C33 C37 C36 2.1(2)
C30 C33 C37 C36 160.35(17)
Hf1 C33 C37 C36 68.02(14)
C34 C33 C37 Hf1 -65.93(13)
C30 C33 C37 Hf1 92.34(17)
C35 C36 C37 C33 -1.4(2)
Hf1 C36 C37 C33 -65.61(13)
C35 C36 C37 Hf1 64.19(16)
C1 Hf1 C37 C33 -46.63(13)
Cl1 Hf1 C37 C33 -173.74(12)
Cl2 Hf1 C37 C33 82.48(13)
C34 Hf1 C37 C33 38.19(12)
C21 Hf1 C37 C33 -81.15(13)
C35 Hf1 C37 C33 79.38(14)
C36 Hf1 C37 C33 114.9(2)
C2 Hf1 C37 C33 -31.69(14)
C12 Hf1 C37 C33 -89.81(13)
C11 Hf1 C37 C33 -57.78(16)
C1 Hf1 C37 C36 -161.51(15)
Cl1 Hf1 C37 C36 71.38(14)
Cl2 Hf1 C37 C36 -32.40(17)
C34 Hf1 C37 C36 -76.70(15)
C33 Hf1 C37 C36 -114.9(2)
C21 Hf1 C37 C36 163.97(14)
C35 Hf1 C37 C36 -35.51(14)
C2 Hf1 C37 C36 -146.58(13)
C12 Hf1 C37 C36 155.30(13)
C11 Hf1 C37 C36 -172.66(12)
